data_7103873
loop_
_publ_author_name
'Martin Broring'
'Carsten D. Brandt'

_publ_section_title
;
A five coordinate PdII complex stable in solution and in the solid state
;
_journal_name_full 'Chemical communications (Cambridge, England)'
_journal_paper_doi 10.1039/b305547g
_journal_year 2003
_chemical_formula_sum 'C63 H59 B F24 N3 P Pd'
_chemical_formula_weight 1462.31
_chemical_name_systematic
;
?
;
_space_group_IT_number 14
_symmetry_cell_setting monoclinic
_symmetry_space_group_name_Hall '-P 2ybc'
_symmetry_space_group_name_H-M 'P 1 21/c 1'
_atom_sites_solution_hydrogens geom
_atom_sites_solution_primary Patterson
_atom_sites_solution_secondary difmap
_audit_creation_method SHELXL-97
_cell_angle_alpha 90.000
_cell_angle_beta 104.331(1)
_cell_angle_gamma 90.000
_cell_formula_units_Z 4
_cell_length_a 12.9944(11)
_cell_length_b 20.5527(17)
_cell_length_c 25.0962(21)
_cell_measurement_reflns_used 5435
_cell_measurement_temperature 193(2)
_cell_measurement_theta_max 56.667
_cell_measurement_theta_min 4.459
_cell_volume 6493.9(9)
_computing_cell_refinement 'SMART-NT V5.6'
_computing_data_collection 'SMART-NT V5.6'
_computing_data_reduction 'SMART-NT V5.6'
_computing_molecular_graphics 'XSHELL in SHELXTL-97'
_computing_publication_material 'XSHELL in SHELXTL-97'
_computing_structure_refinement 'SHELXL-97 (Sheldrick, 1997)'
_computing_structure_solution 'SHELXS-97 (Sheldrick, 1990)'
_diffrn_ambient_temperature 193(2)
_diffrn_measured_fraction_theta_full 0.999
_diffrn_measured_fraction_theta_max 0.999
_diffrn_measurement_device_type 'Bruker Smart Apex with D8-Goniometer'
_diffrn_measurement_method 'omega scans'
_diffrn_radiation_monochromator graphite
_diffrn_radiation_source 'fine-focus sealed tube'
_diffrn_radiation_type MoK\a
_diffrn_radiation_wavelength 0.71073
_diffrn_reflns_av_R_equivalents 0.0619
_diffrn_reflns_av_sigmaI/netI 0.0519
_diffrn_reflns_limit_h_max 16
_diffrn_reflns_limit_h_min -16
_diffrn_reflns_limit_k_max 25
_diffrn_reflns_limit_k_min -25
_diffrn_reflns_limit_l_max 31
_diffrn_reflns_limit_l_min -31
_diffrn_reflns_number 66958
_diffrn_reflns_theta_full 26.37
_diffrn_reflns_theta_max 26.37
_diffrn_reflns_theta_min 1.30
_exptl_absorpt_coefficient_mu 0.421
_exptl_absorpt_correction_type empirical
_exptl_absorpt_process_details 'SADABS2.0 (Sheldrick 2000)'
_exptl_crystal_colour violet
_exptl_crystal_density_diffrn 1.496
_exptl_crystal_density_method 'not measured'
_exptl_crystal_description block
_exptl_crystal_F_000 2960
_exptl_crystal_size_max 0.40
_exptl_crystal_size_mid 0.24
_exptl_crystal_size_min 0.24
_refine_diff_density_max 0.847
_refine_diff_density_min -0.517
_refine_diff_density_rms 0.081
_refine_ls_extinction_method none
_refine_ls_goodness_of_fit_ref 1.099
_refine_ls_hydrogen_treatment mixed
_refine_ls_matrix_type full
_refine_ls_number_parameters 1048
_refine_ls_number_reflns 13271
_refine_ls_number_restraints 6
_refine_ls_restrained_S_all 1.100
_refine_ls_R_factor_all 0.0868
_refine_ls_R_factor_gt 0.0630
_refine_ls_shift/su_max 0.065
_refine_ls_shift/su_mean 0.002
_refine_ls_structure_factor_coef Fsqd
_refine_ls_weighting_details 'calc w=1/[\s^2^(Fo^2^)+(0.0699P)^2^+2.4109P] where P=(Fo^2^+2Fc^2^)/3'
_refine_ls_weighting_scheme calc
_refine_ls_wR_factor_gt 0.1347
_refine_ls_wR_factor_ref 0.1456
_reflns_number_gt 10167
_reflns_number_total 13271
_reflns_threshold_expression >2sigma(I)
_cod_data_source_file b305547g.txt
_cod_data_source_block cb21cb
_cod_original_sg_symbol_H-M P2(1)/c
_cod_database_code 7103873

loop_
_symmetry_equiv_pos_as_xyz
'x, y, z'
'-x, y+1/2, -z+1/2'
'-x, -y, -z'
'x, -y-1/2, z-1/2'

loop_
_atom_site_label
_atom_site_type_symbol
_atom_site_fract_x
_atom_site_fract_y
_atom_site_fract_z
_atom_site_U_iso_or_equiv
_atom_site_adp_type
_atom_site_occupancy
_atom_site_symmetry_multiplicity
_atom_site_calc_flag
_atom_site_refinement_flags
_atom_site_disorder_assembly
_atom_site_disorder_group
B B 0.5028(3) 0.3989(2) 0.82270(15) 0.0301(9) Uani 1 1 d . . .
C1 C 0.0455(3) 0.1366(2) 0.82969(15) 0.0471(10) Uani 1 1 d . . .
H1A H 0.0014 0.1637 0.8474 0.071 Uiso 1 1 calc R . .
H1B H -0.0003 0.1115 0.7998 0.071 Uiso 1 1 calc R . .
H1C H 0.0928 0.1644 0.8147 0.071 Uiso 1 1 calc R . .
C2 C 0.1096(3) 0.09152(19) 0.87066(14) 0.0374(9) Uani 1 1 d . . .
C3 C 0.1745(3) 0.0394(2) 0.85938(15) 0.0409(9) Uani 1 1 d . . .
C4 C 0.2094(3) 0.00530(19) 0.90742(15) 0.0384(9) Uani 1 1 d . . .
C5 C 0.1642(3) 0.03629(18) 0.94748(14) 0.0358(8) Uani 1 1 d . . .
C6 C 0.1628(3) 0.01209(19) 0.99780(14) 0.0362(8) Uani 1 1 d . . .
H6 H 0.2039 -0.0260 1.0088 0.043 Uiso 1 1 calc R . .
C7 C 0.1087(3) 0.03609(18) 1.03534(13) 0.0334(8) Uani 1 1 d . . .
C8 C 0.1183(3) 0.01200(18) 1.08963(14) 0.0357(8) Uani 1 1 d . . .
C9 C 0.0620(3) 0.05373(18) 1.11450(13) 0.0334(8) Uani 1 1 d . . .
C10 C 0.0186(3) 0.10246(18) 1.07482(13) 0.0320(8) Uani 1 1 d . . .
C11 C -0.0372(3) 0.15786(19) 1.08437(14) 0.0366(8) Uani 1 1 d . . .
H11 H -0.0547 0.1596 1.1189 0.044 Uiso 1 1 calc R . .
C12 C -0.0696(3) 0.20953(19) 1.05024(14) 0.0357(8) Uani 1 1 d . . .
C13 C -0.1342(3) 0.2634(2) 1.05949(15) 0.0399(9) Uani 1 1 d . B .
C14 C -0.1607(3) 0.29826(19) 1.01210(15) 0.0381(9) Uani 1 1 d . . .
C15 C -0.1123(3) 0.2652(2) 0.97401(14) 0.0398(9) Uani 1 1 d . . .
C16 C -0.1341(4) 0.2817(3) 0.91428(16) 0.0583(12) Uani 1 1 d . . .
H16A H -0.1010 0.3236 0.9098 0.088 Uiso 1 1 calc R . .
H16B H -0.2110 0.2847 0.8988 0.088 Uiso 1 1 calc R . .
H16C H -0.1047 0.2477 0.8950 0.088 Uiso 1 1 calc R . .
C17 C 0.1957(4) 0.0265(2) 0.80381(17) 0.0525(11) Uani 1 1 d . . .
H17A H 0.1558 0.0586 0.7772 0.063 Uiso 1 1 calc R . .
H17B H 0.1683 -0.0173 0.7912 0.063 Uiso 1 1 calc R . .
C18 C 0.3126(4) 0.0299(2) 0.80353(19) 0.0626(13) Uani 1 1 d . . .
H18A H 0.3419 0.0720 0.8183 0.094 Uiso 1 1 calc R . .
H18B H 0.3197 0.0252 0.7657 0.094 Uiso 1 1 calc R . .
H18C H 0.3514 -0.0052 0.8263 0.094 Uiso 1 1 calc R . .
C19 C 0.2803(3) -0.0528(2) 0.91872(17) 0.0504(10) Uani 1 1 d . . .
H19A H 0.2849 -0.0728 0.8835 0.060 Uiso 1 1 calc R . .
H19B H 0.2496 -0.0855 0.9394 0.060 Uiso 1 1 calc R . .
C20 C 0.3910(4) -0.0344(3) 0.9517(2) 0.0650(13) Uani 1 1 d . . .
H20A H 0.4206 -0.0013 0.9317 0.098 Uiso 1 1 calc R . .
H20B H 0.4367 -0.0730 0.9572 0.098 Uiso 1 1 calc R . .
H20C H 0.3870 -0.0171 0.9876 0.098 Uiso 1 1 calc R . .
C21 C 0.1832(3) -0.0458(2) 1.11434(16) 0.0458(10) Uani 1 1 d . . .
H21A H 0.1759 -0.0802 1.0860 0.055 Uiso 1 1 calc R . .
H21B H 0.1548 -0.0632 1.1446 0.055 Uiso 1 1 calc R . .
C22 C 0.3001(4) -0.0299(2) 1.1365(2) 0.0709(15) Uani 1 1 d . . .
H22A H 0.3287 -0.0125 1.1068 0.106 Uiso 1 1 calc R . .
H22B H 0.3389 -0.0696 1.1512 0.106 Uiso 1 1 calc R . .
H22C H 0.3082 0.0025 1.1659 0.106 Uiso 1 1 calc R . .
C23 C 0.0543(3) 0.05399(19) 1.17320(14) 0.0388(9) Uani 1 1 d . . .
H23A H 0.0672 0.0094 1.1884 0.047 Uiso 1 1 calc R . .
H23B H -0.0184 0.0669 1.1745 0.047 Uiso 1 1 calc R . .
C24 C 0.1334(3) 0.1001(2) 1.20841(15) 0.0494(10) Uani 1 1 d . . .
H24A H 0.2057 0.0863 1.2087 0.074 Uiso 1 1 calc R . .
H24B H 0.1244 0.0998 1.2461 0.074 Uiso 1 1 calc R . .
H24C H 0.1213 0.1442 1.1933 0.074 Uiso 1 1 calc R . .
C25 C -0.1656(3) 0.2757(2) 1.11230(16) 0.0495(10) Uani 1 1 d . . .
H25A H -0.2199 0.3106 1.1059 0.059 Uiso 1 1 calc R A 1
H25B H -0.1990 0.2358 1.1224 0.059 Uiso 1 1 calc R A 1
C26 C -0.0805(5) 0.2941(3) 1.1575(2) 0.0523(16) Uani 0.66 1 d P B 1
H26A H -0.1090 0.3066 1.1888 0.078 Uiso 0.66 1 calc PR B 1
H26B H -0.0422 0.3310 1.1469 0.078 Uiso 0.66 1 calc PR B 1
H26C H -0.0318 0.2573 1.1681 0.078 Uiso 0.66 1 calc PR B 1
C26' C -0.2682(11) 0.2561(9) 1.1149(6) 0.076(5) Uani 0.34 1 d P B 2
H26D H -0.3213 0.2784 1.0862 0.114 Uiso 0.34 1 calc PR B 2
H26E H -0.2793 0.2672 1.1511 0.114 Uiso 0.34 1 calc PR B 2
H26F H -0.2753 0.2089 1.1094 0.114 Uiso 0.34 1 calc PR B 2
C27 C -0.2213(3) 0.3608(2) 1.00015(17) 0.0464(10) Uani 1 1 d . . .
H27A H -0.2623 0.3676 1.0281 0.056 Uiso 1 1 calc R . .
H27B H -0.2724 0.3576 0.9637 0.056 Uiso 1 1 calc R . .
C28 C -0.1500(4) 0.4184(2) 1.00033(19) 0.0586(12) Uani 1 1 d . . .
H28A H -0.0977 0.4210 1.0359 0.088 Uiso 1 1 calc R . .
H28B H -0.1926 0.4582 0.9943 0.088 Uiso 1 1 calc R . .
H28C H -0.1130 0.4134 0.9709 0.088 Uiso 1 1 calc R . .
C29 C 0.1614(4) 0.2970(3) 1.0002(2) 0.0793(16) Uani 1 1 d . . .
H29A H 0.1853 0.2716 1.0341 0.119 Uiso 1 1 calc R . .
H29B H 0.0961 0.3204 1.0010 0.119 Uiso 1 1 calc R . .
H29C H 0.2166 0.3283 0.9972 0.119 Uiso 1 1 calc R . .
C30 C 0.1087(5) 0.2977(3) 0.8831(2) 0.0898(19) Uani 1 1 d . . .
H30A H 0.0538 0.3289 0.8866 0.135 Uiso 1 1 calc R . .
H30B H 0.0839 0.2727 0.8491 0.135 Uiso 1 1 calc R . .
H30C H 0.1737 0.3212 0.8819 0.135 Uiso 1 1 calc R . .
C31 C 0.2663(3) 0.2115(3) 0.9420(2) 0.0632(13) Uani 1 1 d . . .
H31A H 0.3158 0.2478 0.9437 0.095 Uiso 1 1 calc R . .
H31B H 0.2623 0.1862 0.9085 0.095 Uiso 1 1 calc R . .
H31C H 0.2912 0.1834 0.9742 0.095 Uiso 1 1 calc R . .
C40 C 0.4335(3) 0.46630(17) 0.81651(13) 0.0293(7) Uani 1 1 d . . .
C41 C 0.4616(3) 0.52516(19) 0.79641(14) 0.0377(9) Uani 1 1 d . . .
H41 H 0.5281 0.5282 0.7872 0.045 Uiso 1 1 calc R . .
C42 C 0.3965(3) 0.57913(19) 0.78943(17) 0.0445(9) Uani 1 1 d . C .
C43 C 0.2984(3) 0.5769(2) 0.80178(16) 0.0452(10) Uani 1 1 d . . .
H43 H 0.2537 0.6141 0.7974 0.054 Uiso 1 1 calc R . .
C44 C 0.2680(3) 0.51901(18) 0.82064(14) 0.0353(8) Uani 1 1 d . D .
C45 C 0.3337(3) 0.46520(18) 0.82756(13) 0.0316(8) Uani 1 1 d . . .
H45 H 0.3098 0.4259 0.8404 0.038 Uiso 1 1 calc R . .
C46 C 0.4319(5) 0.6421(3) 0.7702(3) 0.0728(15) Uani 1 1 d . . .
C47 C 0.1632(3) 0.5160(2) 0.83509(19) 0.0489(11) Uani 1 1 d . . .
C48 C 0.5090(2) 0.36212(17) 0.88127(13) 0.0294(8) Uani 1 1 d . . .
C49 C 0.4878(3) 0.39157(19) 0.92720(13) 0.0333(8) Uani 1 1 d . . .
H49 H 0.4671 0.4360 0.9250 0.040 Uiso 1 1 calc R . .
C50 C 0.4958(3) 0.3581(2) 0.97661(15) 0.0394(9) Uani 1 1 d . E .
C51 C 0.5255(3) 0.2938(2) 0.98146(16) 0.0448(10) Uani 1 1 d . . .
H51 H 0.5296 0.2708 1.0148 0.054 Uiso 1 1 calc R . .
C52 C 0.5491(3) 0.26334(19) 0.93689(16) 0.0440(10) Uani 1 1 d . F .
C53 C 0.5415(3) 0.29699(19) 0.88796(15) 0.0379(9) Uani 1 1 d . . .
H53 H 0.5590 0.2751 0.8581 0.046 Uiso 1 1 calc R . .
C54 C 0.4727(4) 0.3932(3) 1.02431(17) 0.0575(12) Uani 1 1 d . . .
C55 C 0.5813(5) 0.1932(2) 0.9407(2) 0.0662(14) Uani 1 1 d . . .
C56 C 0.4402(2) 0.35389(16) 0.77070(14) 0.0294(7) Uani 1 1 d . . .
C57 C 0.4487(3) 0.36545(18) 0.71706(14) 0.0345(8) Uani 1 1 d . . .
H57 H 0.4934 0.3996 0.7107 0.041 Uiso 1 1 calc R . .
C58 C 0.3940(3) 0.3287(2) 0.67290(15) 0.0449(10) Uani 1 1 d . G .
C59 C 0.3259(3) 0.2795(2) 0.68017(17) 0.0477(10) Uani 1 1 d . . .
H59 H 0.2884 0.2542 0.6499 0.057 Uiso 1 1 calc R . .
C60 C 0.3141(3) 0.2683(2) 0.73218(18) 0.0467(10) Uani 1 1 d . H .
C61 C 0.3699(3) 0.30501(18) 0.77621(15) 0.0362(8) Uani 1 1 d . . .
H61 H 0.3595 0.2964 0.8117 0.043 Uiso 1 1 calc R . .
C62 C 0.4078(5) 0.3408(4) 0.6164(2) 0.0729(15) Uani 1 1 d . . .
C63 C 0.2409(6) 0.2161(4) 0.7425(3) 0.0743(17) Uani 1 1 d . . .
C64 C 0.6274(3) 0.41076(18) 0.82086(13) 0.0318(8) Uani 1 1 d . . .
C65 C 0.6876(3) 0.4615(2) 0.85044(14) 0.0389(9) Uani 1 1 d . . .
H65 H 0.6551 0.4899 0.8713 0.047 Uiso 1 1 calc R . .
C66 C 0.7928(3) 0.4718(2) 0.85022(16) 0.0495(11) Uani 1 1 d . . .
C67 C 0.8432(3) 0.4307(2) 0.82082(16) 0.0496(11) Uani 1 1 d . . .
H67 H 0.9150 0.4380 0.8201 0.060 Uiso 1 1 calc R . .
C68 C 0.7871(3) 0.3796(2) 0.79283(16) 0.0456(10) Uani 1 1 d . I .
C69 C 0.6811(3) 0.3697(2) 0.79274(14) 0.0365(8) Uani 1 1 d . . .
H69 H 0.6442 0.3339 0.7729 0.044 Uiso 1 1 calc R . .
C70 C 0.8533(4) 0.5281(3) 0.8798(2) 0.0713(16) Uani 1 1 d . . .
C71 C 0.8378(4) 0.3344(3) 0.7602(2) 0.0643(14) Uani 1 1 d . . .
F1 F 0.5061(11) 0.6366(7) 0.7436(6) 0.105(6) Uani 0.60 1 d P C 1
F2 F 0.4515(10) 0.6858(4) 0.8046(4) 0.098(3) Uani 0.60 1 d P C 1
F3 F 0.3495(10) 0.6678(5) 0.7290(4) 0.100(3) Uani 0.60 1 d P C 1
F1' F 0.375(2) 0.6888(8) 0.7650(16) 0.23(2) Uani 0.40 1 d P C 2
F2' F 0.4749(18) 0.6376(12) 0.7309(7) 0.101(8) Uani 0.40 1 d P C 2
F3' F 0.5272(16) 0.6623(9) 0.8111(7) 0.158(8) Uani 0.40 1 d P C 2
F4 F 0.1631(12) 0.5579(8) 0.8785(6) 0.059(3) Uani 0.55 1 d P D 1
F5 F 0.0819(10) 0.5395(6) 0.7903(5) 0.062(2) Uani 0.55 1 d P D 1
F6 F 0.1338(12) 0.4652(7) 0.8487(8) 0.140(7) Uani 0.55 1 d P D 1
F4' F 0.1357(10) 0.4507(7) 0.8439(5) 0.051(2) Uani 0.45 1 d P D 2
F5' F 0.1567(18) 0.5437(12) 0.8753(10) 0.115(8) Uani 0.45 1 d P D 2
F6' F 0.0887(16) 0.5347(14) 0.8039(8) 0.150(10) Uani 0.45 1 d P D 2
F7 F 0.3956(11) 0.4370(7) 1.0095(5) 0.109(5) Uani 0.70 1 d P E 1
F8 F 0.5533(7) 0.4246(6) 1.0543(4) 0.100(4) Uani 0.70 1 d P E 1
F9 F 0.4374(8) 0.3547(7) 1.0582(4) 0.100(4) Uani 0.70 1 d P E 1
F7' F 0.503(3) 0.3592(14) 1.0697(8) 0.138(11) Uani 0.30 1 d P E 2
F8' F 0.3849(19) 0.412(2) 1.0191(11) 0.152(17) Uani 0.30 1 d P E 2
F9' F 0.539(3) 0.4407(12) 1.0380(10) 0.104(10) Uani 0.30 1 d P E 2
F10 F 0.6389(11) 0.1778(4) 0.9907(4) 0.110(4) Uani 0.65 1 d P F 1
F11 F 0.5083(6) 0.1533(4) 0.9272(6) 0.101(4) Uani 0.65 1 d P F 1
F12 F 0.6509(12) 0.1808(7) 0.9113(6) 0.131(6) Uani 0.65 1 d P F 1
F10' F 0.517(2) 0.1609(8) 0.8970(9) 0.133(10) Uani 0.35 1 d P F 2
F11' F 0.6682(11) 0.1796(9) 0.943(2) 0.171(18) Uani 0.35 1 d P F 2
F12' F 0.545(3) 0.1635(8) 0.9804(13) 0.172(10) Uani 0.35 1 d P F 2
F13 F 0.4644(15) 0.3922(8) 0.6133(4) 0.107(6) Uani 0.55 1 d P G 1
F14 F 0.4342(14) 0.2920(6) 0.5934(4) 0.102(5) Uani 0.55 1 d P G 1
F15 F 0.3098(8) 0.3582(7) 0.5822(3) 0.092(3) Uani 0.55 1 d P G 1
F13' F 0.377(4) 0.2994(17) 0.5819(8) 0.27(2) Uani 0.45 1 d P G 2
F14' F 0.394(3) 0.3920(12) 0.5975(10) 0.187(14) Uani 0.45 1 d P G 2
F15' F 0.5165(12) 0.3343(18) 0.6172(7) 0.162(6) Uani 0.45 1 d P G 2
F16 F 0.2754(4) 0.1885(3) 0.7940(2) 0.0791(15) Uani 0.75 1 d P H 1
F17 F 0.1487(4) 0.2453(3) 0.7521(3) 0.0904(17) Uani 0.75 1 d P H 1
F18 F 0.2263(12) 0.1681(5) 0.7104(4) 0.157(5) Uani 0.75 1 d P H 1
F16' F 0.1657(18) 0.2114(14) 0.6864(8) 0.118(8) Uani 0.25 1 d P H 2
F17' F 0.2733(16) 0.1685(11) 0.7460(19) 0.182(19) Uani 0.25 1 d P H 2
F18' F 0.170(3) 0.2203(11) 0.738(3) 0.25(3) Uani 0.25 1 d P H 2
F19 F 0.9461(3) 0.5074(2) 0.91325(15) 0.1231(15) Uani 1 1 d . . .
F20 F 0.8066(3) 0.5594(2) 0.90955(19) 0.1349(18) Uani 1 1 d . . .
F21 F 0.8875(3) 0.56732(16) 0.84639(14) 0.0911(10) Uani 1 1 d . . .
F22 F 0.8373(9) 0.2749(6) 0.7718(4) 0.111(4) Uani 0.75 1 d P I 1
F23 F 0.9349(7) 0.3527(4) 0.7602(4) 0.121(4) Uani 0.75 1 d P I 1
F24 F 0.8045(7) 0.3453(3) 0.7094(3) 0.108(3) Uani 0.75 1 d P I 1
F22' F 0.8356(15) 0.2735(16) 0.7852(8) 0.055(5) Uani 0.25 1 d P I 2
F23' F 0.9432(15) 0.3304(12) 0.7773(9) 0.084(7) Uani 0.25 1 d PU I 2
F24' F 0.7677(13) 0.3111(11) 0.7100(8) 0.091(8) Uani 0.25 1 d P I 2
N1 N 0.1075(2) 0.09102(15) 0.92392(11) 0.0343(7) Uani 1 1 d . . .
N2 N 0.0460(2) 0.08997(14) 1.02640(11) 0.0314(6) Uani 1 1 d . . .
N3 N -0.0547(2) 0.21469(15) 0.99674(11) 0.0357(7) Uani 1 1 d . . .
P P 0.13587(9) 0.24281(6) 0.94159(4) 0.0462(3) Uani 1 1 d . . .
Pd Pd 0.04097(2) 0.156787(14) 0.965045(10) 0.03211(10) Uani 1 1 d . . .

loop_
_atom_site_aniso_label
_atom_site_aniso_U_11
_atom_site_aniso_U_22
_atom_site_aniso_U_33
_atom_site_aniso_U_23
_atom_site_aniso_U_13
_atom_site_aniso_U_12
B 0.0240(18) 0.036(2) 0.0323(19) 0.0004(17) 0.0104(15) -0.0008(16)
C1 0.062(3) 0.050(3) 0.0316(19) 0.0039(18) 0.0156(18) -0.005(2)
C2 0.043(2) 0.038(2) 0.0340(18) -0.0049(16) 0.0141(15) -0.0141(17)
C3 0.045(2) 0.043(2) 0.039(2) -0.0102(17) 0.0175(16) -0.0147(18)
C4 0.040(2) 0.039(2) 0.0389(19) -0.0097(17) 0.0142(16) -0.0063(17)
C5 0.0378(19) 0.037(2) 0.0328(18) -0.0059(16) 0.0097(15) -0.0064(16)
C6 0.0369(19) 0.036(2) 0.0341(18) -0.0031(16) 0.0062(15) -0.0039(16)
C7 0.0357(18) 0.034(2) 0.0301(17) 0.0011(15) 0.0081(14) -0.0054(16)
C8 0.039(2) 0.034(2) 0.0330(18) 0.0030(15) 0.0073(15) -0.0044(16)
C9 0.0381(19) 0.033(2) 0.0291(17) 0.0035(15) 0.0089(14) -0.0076(16)
C10 0.0332(18) 0.036(2) 0.0276(16) -0.0005(15) 0.0096(14) -0.0072(16)
C11 0.0359(18) 0.042(2) 0.0335(18) 0.0014(17) 0.0121(14) -0.0010(17)
C12 0.0326(18) 0.041(2) 0.0339(18) 0.0023(16) 0.0100(15) 0.0008(16)
C13 0.0333(19) 0.044(2) 0.042(2) 0.0009(18) 0.0094(16) 0.0020(17)
C14 0.0279(18) 0.040(2) 0.043(2) 0.0018(17) 0.0044(15) 0.0012(16)
C15 0.037(2) 0.048(3) 0.0315(18) 0.0061(17) 0.0024(15) 0.0029(18)
C16 0.058(3) 0.078(3) 0.037(2) 0.012(2) 0.0092(19) 0.022(2)
C17 0.069(3) 0.053(3) 0.044(2) -0.013(2) 0.030(2) -0.013(2)
C18 0.075(3) 0.068(3) 0.058(3) 0.006(2) 0.043(2) 0.006(3)
C19 0.061(3) 0.049(3) 0.047(2) -0.0074(19) 0.023(2) -0.002(2)
C20 0.056(3) 0.074(4) 0.066(3) 0.000(3) 0.017(2) 0.012(2)
C21 0.059(3) 0.039(2) 0.039(2) 0.0062(17) 0.0117(18) 0.0052(19)
C22 0.070(3) 0.060(3) 0.071(3) 0.004(3) -0.006(2) 0.023(3)
C23 0.043(2) 0.041(2) 0.0331(18) 0.0069(16) 0.0114(15) -0.0016(17)
C24 0.050(2) 0.064(3) 0.0338(19) -0.0038(19) 0.0097(17) -0.009(2)
C25 0.058(3) 0.050(3) 0.047(2) 0.008(2) 0.026(2) 0.016(2)
C26 0.059(4) 0.054(4) 0.044(3) -0.009(3) 0.010(3) 0.008(3)
C26' 0.061(9) 0.115(14) 0.056(8) 0.014(9) 0.024(7) 0.016(9)
C27 0.039(2) 0.051(3) 0.046(2) 0.0060(19) 0.0038(17) 0.0092(19)
C28 0.068(3) 0.049(3) 0.060(3) 0.006(2) 0.020(2) 0.000(2)
C29 0.077(4) 0.072(4) 0.091(4) -0.032(3) 0.023(3) -0.033(3)
C30 0.103(4) 0.071(4) 0.093(4) 0.038(3) 0.020(3) -0.017(3)
C31 0.046(2) 0.070(3) 0.077(3) -0.007(3) 0.024(2) -0.018(2)
C40 0.0281(16) 0.034(2) 0.0252(15) -0.0046(14) 0.0057(13) -0.0047(15)
C41 0.0364(19) 0.040(2) 0.0391(19) -0.0017(17) 0.0143(15) -0.0040(17)
C42 0.050(2) 0.035(2) 0.053(2) 0.0016(18) 0.0200(19) 0.0010(19)
C43 0.051(2) 0.036(2) 0.050(2) -0.0064(18) 0.0152(18) 0.0109(19)
C44 0.0316(18) 0.035(2) 0.0402(19) -0.0079(16) 0.0118(15) 0.0005(16)
C45 0.0294(17) 0.031(2) 0.0347(17) -0.0050(15) 0.0078(14) -0.0057(15)
C46 0.093(4) 0.036(3) 0.105(5) 0.008(3) 0.051(4) 0.007(3)
C47 0.037(2) 0.053(3) 0.059(3) -0.010(2) 0.016(2) 0.008(2)
C48 0.0208(15) 0.034(2) 0.0334(17) 0.0005(14) 0.0055(13) -0.0047(14)
C49 0.0278(17) 0.039(2) 0.0337(18) -0.0016(16) 0.0095(14) -0.0012(15)
C50 0.0325(18) 0.052(3) 0.0342(19) -0.0007(17) 0.0100(15) -0.0091(17)
C51 0.046(2) 0.051(3) 0.036(2) 0.0128(18) 0.0082(17) -0.0108(19)
C52 0.042(2) 0.035(2) 0.051(2) 0.0092(18) 0.0040(17) -0.0029(17)
C53 0.0330(19) 0.039(2) 0.041(2) -0.0011(17) 0.0083(15) 0.0016(16)
C54 0.070(3) 0.069(4) 0.039(2) -0.001(2) 0.024(2) -0.010(3)
C55 0.086(4) 0.045(3) 0.065(3) 0.016(3) 0.016(3) 0.008(3)
C56 0.0256(16) 0.029(2) 0.0345(17) -0.0024(14) 0.0084(13) 0.0036(14)
C57 0.0364(19) 0.032(2) 0.0367(19) 0.0017(15) 0.0126(15) -0.0010(16)
C58 0.049(2) 0.049(3) 0.037(2) -0.0043(18) 0.0121(17) 0.0036(19)
C59 0.048(2) 0.042(3) 0.049(2) -0.0168(19) 0.0059(18) -0.006(2)
C60 0.037(2) 0.041(3) 0.062(3) -0.011(2) 0.0126(18) -0.0070(18)
C61 0.0324(18) 0.036(2) 0.041(2) -0.0031(16) 0.0106(15) -0.0009(16)
C62 0.091(4) 0.087(5) 0.039(3) -0.008(3) 0.012(3) -0.013(4)
C63 0.058(4) 0.066(5) 0.099(4) -0.017(4) 0.021(3) -0.026(3)
C64 0.0254(16) 0.040(2) 0.0308(17) 0.0082(15) 0.0082(13) -0.0003(15)
C65 0.0335(19) 0.050(3) 0.0327(18) 0.0030(17) 0.0065(15) -0.0061(17)
C66 0.035(2) 0.069(3) 0.039(2) 0.015(2) -0.0014(16) -0.019(2)
C67 0.0244(18) 0.077(3) 0.047(2) 0.025(2) 0.0090(17) -0.002(2)
C68 0.0322(19) 0.067(3) 0.041(2) 0.024(2) 0.0163(16) 0.011(2)
C69 0.0286(17) 0.045(2) 0.0371(19) 0.0095(17) 0.0099(15) 0.0053(16)
C70 0.050(3) 0.091(4) 0.065(3) 0.014(3) -0.001(2) -0.037(3)
C71 0.046(3) 0.093(4) 0.063(3) 0.030(3) 0.030(2) 0.026(3)
F1 0.103(7) 0.050(6) 0.197(16) 0.041(8) 0.106(9) 0.015(5)
F2 0.147(10) 0.046(5) 0.108(7) -0.019(5) 0.045(7) -0.043(6)
F3 0.115(6) 0.058(6) 0.125(6) 0.055(5) 0.028(5) 0.017(5)
F1' 0.19(3) 0.046(11) 0.53(6) 0.08(2) 0.24(3) 0.046(16)
F2' 0.159(19) 0.092(13) 0.053(5) 0.006(5) 0.031(8) -0.060(12)
F3' 0.205(17) 0.122(14) 0.120(11) 0.036(10) -0.013(12) -0.125(13)
F4 0.065(5) 0.055(4) 0.064(5) -0.029(4) 0.032(4) -0.005(4)
F5 0.033(4) 0.106(6) 0.042(4) 0.006(4) 0.001(3) 0.027(3)
F6 0.100(7) 0.034(6) 0.338(19) 0.000(7) 0.153(10) 0.005(5)
F4' 0.041(4) 0.027(6) 0.097(6) -0.004(4) 0.041(4) -0.001(3)
F5' 0.093(9) 0.155(18) 0.127(11) -0.106(10) 0.082(8) -0.065(9)
F6' 0.043(7) 0.30(2) 0.104(14) 0.064(11) 0.017(8) 0.040(9)
F7 0.142(11) 0.147(7) 0.054(3) 0.021(4) 0.052(5) 0.087(7)
F8 0.082(4) 0.151(12) 0.072(6) -0.057(6) 0.026(4) -0.034(5)
F9 0.156(8) 0.101(5) 0.068(7) 0.010(5) 0.075(6) -0.019(7)
F7' 0.29(3) 0.105(18) 0.027(6) 0.011(7) 0.053(16) 0.03(3)
F8' 0.055(11) 0.32(5) 0.10(2) -0.10(2) 0.040(12) 0.000(19)
F9' 0.22(3) 0.046(8) 0.057(11) -0.022(8) 0.064(13) -0.026(10)
F10 0.136(8) 0.063(4) 0.100(5) 0.033(4) -0.026(5) 0.025(5)
F11 0.076(4) 0.039(4) 0.165(10) 0.010(6) -0.015(6) -0.015(3)
F12 0.178(15) 0.066(6) 0.182(10) 0.048(6) 0.107(10) 0.064(8)
F10' 0.22(2) 0.023(7) 0.114(13) 0.005(7) -0.035(12) 0.006(8)
F11' 0.031(6) 0.042(9) 0.40(5) -0.03(2) -0.017(17) 0.014(5)
F12' 0.34(3) 0.056(9) 0.18(2) 0.059(11) 0.17(2) 0.060(14)
F13 0.146(11) 0.141(13) 0.043(4) -0.010(7) 0.041(6) -0.059(11)
F14 0.164(11) 0.107(9) 0.052(5) -0.004(5) 0.058(6) 0.081(10)
F15 0.097(5) 0.132(9) 0.040(3) 0.012(4) 0.001(4) 0.027(5)
F13' 0.47(4) 0.28(4) 0.072(9) -0.088(16) 0.106(18) -0.25(3)
F14' 0.32(3) 0.17(2) 0.123(19) 0.102(17) 0.15(2) 0.16(3)
F15' 0.135(11) 0.29(2) 0.091(9) 0.053(12) 0.078(9) 0.054(16)
F16 0.086(3) 0.058(3) 0.087(3) 0.025(2) 0.008(3) -0.031(3)
F17 0.052(3) 0.079(4) 0.151(5) 0.043(3) 0.046(3) 0.003(3)
F18 0.254(13) 0.112(7) 0.109(6) -0.056(5) 0.055(7) -0.140(8)
F16' 0.085(13) 0.132(19) 0.126(15) 0.000(13) 0.010(10) -0.091(13)
F17' 0.087(12) 0.042(13) 0.35(5) 0.07(2) -0.08(2) -0.037(10)
F18' 0.17(3) 0.035(12) 0.66(8) 0.04(2) 0.30(4) 0.023(12)
F19 0.082(2) 0.142(3) 0.110(3) 0.032(2) -0.043(2) -0.061(2)
F20 0.113(3) 0.140(4) 0.175(4) -0.107(3) 0.080(3) -0.084(3)
F21 0.090(2) 0.079(2) 0.102(2) 0.0218(19) 0.0211(18) -0.0302(18)
F22 0.186(8) 0.065(5) 0.128(8) 0.023(5) 0.125(6) 0.031(4)
F23 0.090(6) 0.113(5) 0.202(9) 0.040(5) 0.114(6) 0.027(4)
F24 0.167(8) 0.113(6) 0.051(3) 0.016(4) 0.039(4) 0.068(5)
F22' 0.055(8) 0.089(14) 0.030(6) 0.007(6) 0.028(6) 0.024(8)
F23' 0.024(6) 0.128(16) 0.100(11) -0.015(11) 0.014(7) 0.023(9)
F24' 0.054(8) 0.16(2) 0.049(9) -0.048(12) -0.005(6) 0.076(11)
N1 0.0391(16) 0.0362(18) 0.0290(14) -0.0031(13) 0.0113(12) -0.0025(14)
N2 0.0368(16) 0.0313(17) 0.0269(14) 0.0020(12) 0.0092(12) -0.0031(13)
N3 0.0325(15) 0.0427(19) 0.0321(15) 0.0040(13) 0.0081(12) 0.0054(14)
P 0.0491(6) 0.0438(7) 0.0449(6) 0.0017(5) 0.0102(5) -0.0057(5)
Pd 0.03434(15) 0.03683(18) 0.02562(14) 0.00223(12) 0.00828(10) -0.00062(12)

loop_
_atom_type_symbol
_atom_type_description
_atom_type_scat_dispersion_real
_atom_type_scat_dispersion_imag
_atom_type_scat_source
C C 0.0033 0.0016 'International Tables Vol C Tables 4.2.6.8 and 6.1.1.4'
H H 0.0000 0.0000 'International Tables Vol C Tables 4.2.6.8 and 6.1.1.4'
B B 0.0013 0.0007 'International Tables Vol C Tables 4.2.6.8 and 6.1.1.4'
N N 0.0061 0.0033 'International Tables Vol C Tables 4.2.6.8 and 6.1.1.4'
F F 0.0171 0.0103 'International Tables Vol C Tables 4.2.6.8 and 6.1.1.4'
P P 0.1023 0.0942 'International Tables Vol C Tables 4.2.6.8 and 6.1.1.4'
Pd Pd -0.9988 1.0072 'International Tables Vol C Tables 4.2.6.8 and 6.1.1.4'

loop_
_geom_angle_atom_site_label_1
_geom_angle_atom_site_label_2
_geom_angle_atom_site_label_3
_geom_angle
_geom_angle_site_symmetry_1
_geom_angle_site_symmetry_3
_geom_angle_publ_flag
C48 B C40 112.3(3) . . ?
C48 B C56 111.0(3) . . ?
C40 B C56 104.4(3) . . ?
C48 B C64 105.3(3) . . ?
C40 B C64 113.1(3) . . ?
C56 B C64 111.0(3) . . ?
N1 C2 C3 110.4(3) . . ?
N1 C2 C1 123.4(4) . . ?
C3 C2 C1 126.0(3) . . ?
C4 C3 C2 106.9(3) . . ?
C4 C3 C17 128.8(4) . . ?
C2 C3 C17 124.3(4) . . ?
C3 C4 C5 106.6(3) . . ?
C3 C4 C19 129.1(3) . . ?
C5 C4 C19 124.3(3) . . ?
C6 C5 N1 124.1(3) . . ?
C6 C5 C4 126.2(4) . . ?
N1 C5 C4 109.1(3) . . ?
C5 C6 C7 128.4(4) . . ?
N2 C7 C6 123.8(3) . . ?
N2 C7 C8 110.3(3) . . ?
C6 C7 C8 125.6(3) . . ?
C9 C8 C7 106.7(3) . . ?
C9 C8 C21 128.0(3) . . ?
C7 C8 C21 125.3(3) . . ?
C8 C9 C10 106.5(3) . . ?
C8 C9 C23 128.3(3) . . ?
C10 C9 C23 124.9(3) . . ?
N2 C10 C11 124.2(3) . . ?
N2 C10 C9 110.0(3) . . ?
C11 C10 C9 125.6(3) . . ?
C12 C11 C10 128.1(3) . . ?
C11 C12 N3 124.3(3) . . ?
C11 C12 C13 126.7(3) . . ?
N3 C12 C13 108.6(3) . . ?
C14 C13 C12 107.2(3) . . ?
C14 C13 C25 128.2(4) . . ?
C12 C13 C25 124.6(3) . . ?
C13 C14 C15 106.0(3) . . ?
C13 C14 C27 129.4(4) . . ?
C15 C14 C27 124.5(3) . . ?
N3 C15 C14 112.2(3) . . ?
N3 C15 C16 123.8(4) . . ?
C14 C15 C16 123.7(3) . . ?
C3 C17 C18 114.0(4) . . ?
C4 C19 C20 111.1(4) . . ?
C8 C21 C22 113.0(4) . . ?
C9 C23 C24 112.0(3) . . ?
C26' C25 C26 126.5(7) . . ?
C26' C25 C13 117.4(7) . . ?
C26 C25 C13 114.9(4) . . ?
C14 C27 C28 112.5(3) . . ?
C45 C40 C41 115.3(3) . . ?
C45 C40 B 119.0(3) . . ?
C41 C40 B 125.5(3) . . ?
C42 C41 C40 122.4(3) . . ?
C41 C42 C43 120.9(4) . . ?
C41 C42 C46 120.6(4) . . ?
C43 C42 C46 118.4(4) . . ?
C44 C43 C42 117.7(4) . . ?
C43 C44 C45 121.0(3) . . ?
C43 C44 C47 118.5(4) . . ?
C45 C44 C47 120.5(4) . . ?
C44 C45 C40 122.6(3) . . ?
F1' C46 F2 60.4(17) . . ?
F1' C46 F2' 111.0(19) . . ?
F2 C46 F2' 123.5(12) . . ?
F1' C46 F1 121.9(13) . . ?
F2 C46 F1 111.8(10) . . ?
F2' C46 F1 20.1(13) . . ?
F1' C46 F3 43.6(19) . . ?
F2 C46 F3 103.3(8) . . ?
F2' C46 F3 81.6(12) . . ?
F1 C46 F3 100.5(9) . . ?
F1' C46 F3' 104.1(18) . . ?
F2 C46 F3' 46.0(9) . . ?
F2' C46 F3' 96.3(13) . . ?
F1 C46 F3' 77.2(12) . . ?
F3 C46 F3' 140.8(9) . . ?
F1' C46 C42 119.7(10) . . ?
F2 C46 C42 115.8(6) . . ?
F2' C46 C42 115.1(12) . . ?
F1 C46 C42 114.6(7) . . ?
F3 C46 C42 109.1(7) . . ?
F3' C46 C42 107.2(7) . . ?
F6' C47 F5' 101.1(16) . . ?
F6' C47 F6 102.3(15) . . ?
F5' C47 F6 94.7(15) . . ?
F6' C47 F4 99.3(13) . . ?
F5' C47 F4 10.2(18) . . ?
F6 C47 F4 104.8(11) . . ?
F6' C47 F4' 102.7(16) . . ?
F5' C47 F4' 104.4(13) . . ?
F6 C47 F4' 10.1(12) . . ?
F4 C47 F4' 114.5(9) . . ?
F6' C47 F5 9.5(16) . . ?
F5' C47 F5 108.4(12) . . ?
F6 C47 F5 107.2(11) . . ?
F4 C47 F5 105.3(7) . . ?
F4' C47 F5 106.1(7) . . ?
F6' C47 C44 119.1(12) . . ?
F5' C47 C44 116.7(12) . . ?
F6 C47 C44 118.8(8) . . ?
F4 C47 C44 110.0(8) . . ?
F4' C47 C44 110.9(6) . . ?
F5 C47 C44 109.7(7) . . ?
C49 C48 C53 115.7(3) . . ?
C49 C48 B 124.6(3) . . ?
C53 C48 B 119.7(3) . . ?
C48 C49 C50 122.4(4) . . ?
C51 C50 C49 120.6(4) . . ?
C51 C50 C54 120.1(4) . . ?
C49 C50 C54 119.3(4) . . ?
C50 C51 C52 118.6(4) . . ?
C51 C52 C53 120.5(4) . . ?
C51 C52 C55 120.0(4) . . ?
C53 C52 C55 119.5(4) . . ?
C52 C53 C48 122.3(4) . . ?
F8' C54 F9' 110(2) . . ?
F8' C54 F8 121.3(18) . . ?
F9' C54 F8 23.3(14) . . ?
F8' C54 F7' 110(2) . . ?
F9' C54 F7' 97.6(16) . . ?
F8 C54 F7' 74.5(14) . . ?
F8' C54 F9 77.7(19) . . ?
F9' C54 F9 126.5(11) . . ?
F8 C54 F9 106.4(7) . . ?
F7' C54 F9 37.1(14) . . ?
F8' C54 F7 27(2) . . ?
F9' C54 F7 88.1(16) . . ?
F8 C54 F7 105.5(10) . . ?
F7' C54 F7 130.5(14) . . ?
F9 C54 F7 103.1(8) . . ?
F8' C54 C50 116.7(14) . . ?
F9' C54 C50 109.1(12) . . ?
F8 C54 C50 114.3(6) . . ?
F7' C54 C50 111.3(13) . . ?
F9 C54 C50 113.5(7) . . ?
F7 C54 C50 113.0(6) . . ?
F11' C55 F11 121.8(11) . . ?
F11' C55 F12 35(2) . . ?
F11 C55 F12 107.5(9) . . ?
F11' C55 F10 65(2) . . ?
F11 C55 F10 108.4(7) . . ?
F12 C55 F10 100.2(8) . . ?
F11' C55 F12' 111.9(18) . . ?
F11 C55 F12' 61.0(16) . . ?
F12 C55 F12' 137.4(10) . . ?
F10 C55 F12' 54.3(15) . . ?
F11' C55 F10' 108.2(19) . . ?
F11 C55 F10' 35.7(11) . . ?
F12 C55 F10' 79.8(14) . . ?
F10 C55 F10' 136.5(8) . . ?
F12' C55 F10' 96.6(16) . . ?
F11' C55 C52 119.6(11) . . ?
F11 C55 C52 116.0(6) . . ?
F12 C55 C52 111.6(7) . . ?
F10 C55 C52 111.9(6) . . ?
F12' C55 C52 109.8(8) . . ?
F10' C55 C52 108.1(8) . . ?
C61 C56 C57 115.5(3) . . ?
C61 C56 B 122.5(3) . . ?
C57 C56 B 121.9(3) . . ?
C58 C57 C56 122.1(3) . . ?
C57 C58 C59 120.7(4) . . ?
C57 C58 C62 120.8(4) . . ?
C59 C58 C62 118.5(4) . . ?
C60 C59 C58 118.3(4) . . ?
C59 C60 C61 120.5(4) . . ?
C59 C60 C63 120.7(4) . . ?
C61 C60 C63 118.8(4) . . ?
C60 C61 C56 122.9(4) . . ?
F14' C62 F13' 111.1(16) . . ?
F14' C62 F14 125.3(11) . . ?
F13' C62 F14 35(2) . . ?
F14' C62 F13 42.5(17) . . ?
F13' C62 F13 128.5(12) . . ?
F14 C62 F13 113.6(10) . . ?
F14' C62 F15 59(2) . . ?
F13' C62 F15 69(3) . . ?
F14 C62 F15 103.7(8) . . ?
F13 C62 F15 101.5(9) . . ?
F14' C62 F15' 98.2(15) . . ?
F13' C62 F15' 95.8(19) . . ?
F14 C62 F15' 62.8(12) . . ?
F13 C62 F15' 59.9(10) . . ?
F15 C62 F15' 142.3(7) . . ?
F14' C62 C58 120.1(10) . . ?
F13' C62 C58 117.7(11) . . ?
F14 C62 C58 114.6(7) . . ?
F13 C62 C58 113.2(6) . . ?
F15 C62 C58 108.7(6) . . ?
F15' C62 C58 108.9(6) . . ?
F18' C63 F17' 118(2) . . ?
F18' C63 F18 91(3) . . ?
F17' C63 F18 47.4(18) . . ?
F18' C63 F16 103(4) . . ?
F17' C63 F16 61(3) . . ?
F18 C63 F16 103.9(9) . . ?
F18' C63 F17 26(3) . . ?
F17' C63 F17 136(2) . . ?
F18 C63 F17 116.3(9) . . ?
F16 C63 F17 96.1(5) . . ?
F18' C63 C60 125.7(18) . . ?
F17' C63 C60 114.8(15) . . ?
F18 C63 C60 116.9(7) . . ?
F16 C63 C60 112.5(5) . . ?
F17 C63 C60 109.1(6) . . ?
F18' C63 F16' 59(3) . . ?
F17' C63 F16' 100(2) . . ?
F18 C63 F16' 52.5(11) . . ?
F16 C63 F16' 146.6(9) . . ?
F17 C63 F16' 78.8(14) . . ?
C60 C63 F16' 100.2(8) . . ?
C69 C64 C65 115.8(3) . . ?
C69 C64 B 122.9(3) . . ?
C65 C64 B 121.2(3) . . ?
C66 C65 C64 122.2(4) . . ?
C65 C66 C67 120.4(4) . . ?
C65 C66 C70 121.1(5) . . ?
C67 C66 C70 118.5(4) . . ?
C68 C67 C66 118.6(4) . . ?
C67 C68 C69 120.9(4) . . ?
C67 C68 C71 120.5(4) . . ?
C69 C68 C71 118.6(4) . . ?
C68 C69 C64 122.0(4) . . ?
F20 C70 F21 110.9(6) . . ?
F20 C70 F19 106.3(5) . . ?
F21 C70 F19 101.4(4) . . ?
F20 C70 C66 115.0(4) . . ?
F21 C70 C66 112.2(4) . . ?
F19 C70 C66 110.0(5) . . ?
F22 C71 F24 112.8(8) . . ?
F22 C71 F23 109.7(7) . . ?
F24 C71 F23 92.2(7) . . ?
F22 C71 F23' 85.9(12) . . ?
F24 C71 F23' 113.8(11) . . ?
F23 C71 F23' 27.0(11) . . ?
F22 C71 F22' 13.4(13) . . ?
F24 C71 F22' 124.8(11) . . ?
F23 C71 F22' 112.3(9) . . ?
F23' C71 F22' 86.2(13) . . ?
F22 C71 F24' 80.8(11) . . ?
F24 C71 F24' 36.0(10) . . ?
F23 C71 F24' 119.5(10) . . ?
F23' C71 F24' 129.6(12) . . ?
F22' C71 F24' 90.9(13) . . ?
F22 C71 C68 116.7(5) . . ?
F24 C71 C68 110.9(5) . . ?
F23 C71 C68 112.0(7) . . ?
F23' C71 C68 114.8(11) . . ?
F22' C71 C68 104.5(10) . . ?
F24' C71 C68 114.6(6) . . ?
F18' F16' C63 36.9(15) . . ?
C63 F17' F18' 28.4(13) . . ?
C63 F18' F16' 84(2) . . ?
C63 F18' F17' 33.7(11) . . ?
F16' F18' F17' 82(2) . . ?
C2 N1 C5 106.8(3) . . ?
C2 N1 Pd 128.3(3) . . ?
C5 N1 Pd 124.9(2) . . ?
C7 N2 C10 106.4(3) . . ?
C7 N2 Pd 125.1(2) . . ?
C10 N2 Pd 124.9(2) . . ?
C15 N3 C12 105.9(3) . . ?
C15 N3 Pd 129.0(2) . . ?
C12 N3 Pd 125.1(2) . . ?
C29 P C31 103.4(2) . . ?
C29 P C30 103.6(3) . . ?
C31 P C30 102.7(3) . . ?
C29 P Pd 105.40(19) . . ?
C31 P Pd 106.46(17) . . ?
C30 P Pd 132.2(2) . . ?
N1 Pd N3 167.90(12) . . ?
N1 Pd N2 89.86(12) . . ?
N3 Pd N2 90.40(12) . . ?
N1 Pd P 93.38(9) . . ?
N3 Pd P 93.94(9) . . ?
N2 Pd P 141.48(8) . . ?

loop_
_geom_bond_atom_site_label_1
_geom_bond_atom_site_label_2
_geom_bond_distance
_geom_bond_site_symmetry_2
_geom_bond_publ_flag
B C48 1.637(5) . ?
B C40 1.639(5) . ?
B C56 1.642(5) . ?
B C64 1.649(5) . ?
C1 C2 1.478(5) . ?
C2 N1 1.344(4) . ?
C2 C3 1.435(5) . ?
C3 C4 1.371(5) . ?
C3 C17 1.510(5) . ?
C4 C5 1.433(5) . ?
C4 C19 1.493(6) . ?
C5 C6 1.362(5) . ?
C5 N1 1.394(5) . ?
C6 C7 1.398(5) . ?
C7 N2 1.360(5) . ?
C7 C8 1.426(5) . ?
C8 C9 1.374(5) . ?
C8 C21 1.499(5) . ?
C9 C10 1.426(5) . ?
C9 C23 1.501(5) . ?
C10 N2 1.372(4) . ?
C10 C11 1.402(5) . ?
C11 C12 1.364(5) . ?
C12 N3 1.407(4) . ?
C12 C13 1.443(5) . ?
C13 C14 1.357(5) . ?
C13 C25 1.502(5) . ?
C14 C15 1.438(5) . ?
C14 C27 1.499(5) . ?
C15 N3 1.324(5) . ?
C15 C16 1.494(5) . ?
C17 C18 1.522(6) . ?
C19 C20 1.519(6) . ?
C21 C22 1.519(6) . ?
C23 C24 1.512(5) . ?
C25 C26' 1.410(15) . ?
C25 C26 1.426(7) . ?
C27 C28 1.502(6) . ?
C29 P 1.808(5) . ?
C30 P 1.816(5) . ?
C31 P 1.810(5) . ?
C40 C45 1.393(4) . ?
C40 C41 1.394(5) . ?
C41 C42 1.380(5) . ?
C42 C43 1.386(5) . ?
C42 C46 1.492(6) . ?
C43 C44 1.373(5) . ?
C44 C45 1.381(5) . ?
C44 C47 1.495(5) . ?
C46 F1' 1.201(17) . ?
C46 F2 1.227(10) . ?
C46 F2' 1.25(2) . ?
C46 F1 1.306(13) . ?
C46 F3 1.396(12) . ?
C46 F3' 1.460(15) . ?
C47 F6' 1.150(19) . ?
C47 F5' 1.18(2) . ?
C47 F6 1.191(16) . ?
C47 F4 1.389(16) . ?
C47 F4' 1.419(15) . ?
C47 F5 1.423(13) . ?
C48 C49 1.389(5) . ?
C48 C53 1.401(5) . ?
C49 C50 1.399(5) . ?
C50 C51 1.374(6) . ?
C50 C54 1.490(6) . ?
C51 C52 1.381(6) . ?
C52 C53 1.391(5) . ?
C52 C55 1.496(6) . ?
C54 F8' 1.18(3) . ?
C54 F9' 1.29(3) . ?
C54 F8 1.300(11) . ?
C54 F7' 1.31(2) . ?
C54 F9 1.324(11) . ?
C54 F7 1.330(12) . ?
C55 F11' 1.152(19) . ?
C55 F11 1.237(9) . ?
C55 F12 1.327(13) . ?
C55 F10 1.331(9) . ?
C55 F12' 1.351(15) . ?
C55 F10' 1.374(19) . ?
C56 C61 1.388(5) . ?
C56 C57 1.398(5) . ?
C57 C58 1.383(5) . ?
C58 C59 1.385(6) . ?
C58 C62 1.494(6) . ?
C59 C60 1.371(6) . ?
C60 C61 1.386(5) . ?
C60 C63 1.496(7) . ?
C62 F14' 1.150(17) . ?
C62 F13' 1.209(17) . ?
C62 F14 1.247(10) . ?
C62 F13 1.301(13) . ?
C62 F15 1.394(11) . ?
C62 F15' 1.414(13) . ?
C63 F18' 0.91(3) . ?
C63 F17' 1.06(2) . ?
C63 F18 1.258(10) . ?
C63 F16 1.382(9) . ?
C63 F17 1.413(9) . ?
C63 F16' 1.51(2) . ?
C64 C69 1.392(5) . ?
C64 C65 1.401(5) . ?
C65 C66 1.384(5) . ?
C66 C67 1.387(6) . ?
C66 C70 1.491(7) . ?
C67 C68 1.370(6) . ?
C68 C69 1.392(5) . ?
C68 C71 1.494(7) . ?
C70 F20 1.250(7) . ?
C70 F21 1.316(5) . ?
C70 F19 1.356(6) . ?
C71 F22 1.257(13) . ?
C71 F24 1.261(9) . ?
C71 F23 1.316(10) . ?
C71 F23' 1.332(19) . ?
C71 F22' 1.40(3) . ?
C71 F24' 1.442(18) . ?
F16' F18' 1.30(5) . ?
F17' F18' 1.69(3) . ?
N1 Pd 2.020(3) . ?
N2 Pd 2.052(3) . ?
N3 Pd 2.021(3) . ?
P Pd 2.3136(12) . ?

loop_
_geom_torsion_atom_site_label_1
_geom_torsion_atom_site_label_2
_geom_torsion_atom_site_label_3
_geom_torsion_atom_site_label_4
_geom_torsion
_geom_torsion_site_symmetry_1
_geom_torsion_site_symmetry_2
_geom_torsion_site_symmetry_3
_geom_torsion_site_symmetry_4
_geom_torsion_publ_flag
N1 C2 C3 C4 2.1(4) . . . . ?
C1 C2 C3 C4 -172.9(4) . . . . ?
N1 C2 C3 C17 -178.9(3) . . . . ?
C1 C2 C3 C17 6.1(6) . . . . ?
C2 C3 C4 C5 0.8(4) . . . . ?
C17 C3 C4 C5 -178.1(4) . . . . ?
C2 C3 C4 C19 -179.2(4) . . . . ?
C17 C3 C4 C19 1.9(7) . . . . ?
C3 C4 C5 C6 167.8(4) . . . . ?
C19 C4 C5 C6 -12.2(6) . . . . ?
C3 C4 C5 N1 -3.4(4) . . . . ?
C19 C4 C5 N1 176.6(3) . . . . ?
N1 C5 C6 C7 -1.2(6) . . . . ?
C4 C5 C6 C7 -171.1(4) . . . . ?
C5 C6 C7 N2 0.2(6) . . . . ?
C5 C6 C7 C8 -173.7(4) . . . . ?
N2 C7 C8 C9 -1.6(4) . . . . ?
C6 C7 C8 C9 173.0(3) . . . . ?
N2 C7 C8 C21 -178.6(3) . . . . ?
C6 C7 C8 C21 -3.9(6) . . . . ?
C7 C8 C9 C10 0.2(4) . . . . ?
C21 C8 C9 C10 177.1(4) . . . . ?
C7 C8 C9 C23 -174.1(3) . . . . ?
C21 C8 C9 C23 2.7(6) . . . . ?
C8 C9 C10 N2 1.2(4) . . . . ?
C23 C9 C10 N2 175.8(3) . . . . ?
C8 C9 C10 C11 -174.3(3) . . . . ?
C23 C9 C10 C11 0.2(6) . . . . ?
N2 C10 C11 C12 -3.3(6) . . . . ?
C9 C10 C11 C12 171.7(4) . . . . ?
C10 C11 C12 N3 2.5(6) . . . . ?
C10 C11 C12 C13 174.7(4) . . . . ?
C11 C12 C13 C14 -170.9(4) . . . . ?
N3 C12 C13 C14 2.4(4) . . . . ?
C11 C12 C13 C25 8.1(6) . . . . ?
N3 C12 C13 C25 -178.7(4) . . . . ?
C12 C13 C14 C15 0.2(4) . . . . ?
C25 C13 C14 C15 -178.7(4) . . . . ?
C12 C13 C14 C27 -176.1(4) . . . . ?
C25 C13 C14 C27 5.0(7) . . . . ?
C13 C14 C15 N3 -2.9(4) . . . . ?
C27 C14 C15 N3 173.6(3) . . . . ?
C13 C14 C15 C16 170.9(4) . . . . ?
C27 C14 C15 C16 -12.6(6) . . . . ?
C4 C3 C17 C18 -61.6(6) . . . . ?
C2 C3 C17 C18 119.7(4) . . . . ?
C3 C4 C19 C20 105.0(5) . . . . ?
C5 C4 C19 C20 -75.0(5) . . . . ?
C9 C8 C21 C22 -94.4(5) . . . . ?
C7 C8 C21 C22 81.8(5) . . . . ?
C8 C9 C23 C24 95.0(5) . . . . ?
C10 C9 C23 C24 -78.4(5) . . . . ?
C14 C13 C25 C26' 79.2(9) . . . . ?
C12 C13 C25 C26' -99.5(9) . . . . ?
C14 C13 C25 C26 -112.9(5) . . . . ?
C12 C13 C25 C26 68.4(6) . . . . ?
C13 C14 C27 C28 101.9(5) . . . . ?
C15 C14 C27 C28 -73.7(5) . . . . ?
C48 B C40 C45 -49.2(4) . . . . ?
C56 B C40 C45 71.1(4) . . . . ?
C64 B C40 C45 -168.1(3) . . . . ?
C48 B C40 C41 136.5(3) . . . . ?
C56 B C40 C41 -103.2(4) . . . . ?
C64 B C40 C41 17.6(4) . . . . ?
C45 C40 C41 C42 1.8(5) . . . . ?
B C40 C41 C42 176.3(3) . . . . ?
C40 C41 C42 C43 -0.7(6) . . . . ?
C40 C41 C42 C46 177.2(4) . . . . ?
C41 C42 C43 C44 -0.6(6) . . . . ?
C46 C42 C43 C44 -178.5(4) . . . . ?
C42 C43 C44 C45 0.7(5) . . . . ?
C42 C43 C44 C47 179.0(4) . . . . ?
C43 C44 C45 C40 0.6(5) . . . . ?
C47 C44 C45 C40 -177.7(3) . . . . ?
C41 C40 C45 C44 -1.7(5) . . . . ?
B C40 C45 C44 -176.6(3) . . . . ?
C41 C42 C46 F1' -179(2) . . . . ?
C43 C42 C46 F1' -1(3) . . . . ?
C41 C42 C46 F2 -109.9(9) . . . . ?
C43 C42 C46 F2 68.0(10) . . . . ?
C41 C42 C46 F2' 44.7(13) . . . . ?
C43 C42 C46 F2' -137.5(12) . . . . ?
C41 C42 C46 F1 22.5(11) . . . . ?
C43 C42 C46 F1 -159.7(9) . . . . ?
C41 C42 C46 F3 134.2(7) . . . . ?
C43 C42 C46 F3 -47.9(8) . . . . ?
C41 C42 C46 F3' -61.1(13) . . . . ?
C43 C42 C46 F3' 116.8(12) . . . . ?
C43 C44 C47 F6' 50.4(16) . . . . ?
C45 C44 C47 F6' -131.3(16) . . . . ?
C43 C44 C47 F5' -71.4(14) . . . . ?
C45 C44 C47 F5' 106.9(14) . . . . ?
C43 C44 C47 F6 176.1(11) . . . . ?
C45 C44 C47 F6 -5.5(12) . . . . ?
C43 C44 C47 F4 -63.1(7) . . . . ?
C45 C44 C47 F4 115.2(7) . . . . ?
C43 C44 C47 F4' 169.2(6) . . . . ?
C45 C44 C47 F4' -12.5(7) . . . . ?
C43 C44 C47 F5 52.3(7) . . . . ?
C45 C44 C47 F5 -129.4(6) . . . . ?
C40 B C48 C49 -18.3(4) . . . . ?
C56 B C48 C49 -134.7(3) . . . . ?
C64 B C48 C49 105.1(4) . . . . ?
C40 B C48 C53 164.2(3) . . . . ?
C56 B C48 C53 47.8(4) . . . . ?
C64 B C48 C53 -72.3(4) . . . . ?
C53 C48 C49 C50 -1.5(5) . . . . ?
B C48 C49 C50 -179.0(3) . . . . ?
C48 C49 C50 C51 0.0(5) . . . . ?
C48 C49 C50 C54 179.4(4) . . . . ?
C49 C50 C51 C52 1.2(5) . . . . ?
C54 C50 C51 C52 -178.2(4) . . . . ?
C50 C51 C52 C53 -0.8(6) . . . . ?
C50 C51 C52 C55 -179.7(4) . . . . ?
C51 C52 C53 C48 -0.7(6) . . . . ?
C55 C52 C53 C48 178.2(4) . . . . ?
C49 C48 C53 C52 1.8(5) . . . . ?
B C48 C53 C52 179.5(3) . . . . ?
C51 C50 C54 F8' -116(2) . . . . ?
C49 C50 C54 F8' 64(2) . . . . ?
C51 C50 C54 F9' 118.2(14) . . . . ?
C49 C50 C54 F9' -61.2(15) . . . . ?
C51 C50 C54 F8 93.7(8) . . . . ?
C49 C50 C54 F8 -85.7(8) . . . . ?
C51 C50 C54 F7' 11.7(17) . . . . ?
C49 C50 C54 F7' -167.7(17) . . . . ?
C51 C50 C54 F9 -28.5(8) . . . . ?
C49 C50 C54 F9 152.1(7) . . . . ?
C51 C50 C54 F7 -145.5(8) . . . . ?
C49 C50 C54 F7 35.1(9) . . . . ?
C51 C52 C55 F11' -108(3) . . . . ?
C53 C52 C55 F11' 73(3) . . . . ?
C51 C52 C55 F11 89.7(10) . . . . ?
C53 C52 C55 F11 -89.2(10) . . . . ?
C51 C52 C55 F12 -146.7(9) . . . . ?
C53 C52 C55 F12 34.4(10) . . . . ?
C51 C52 C55 F10 -35.4(11) . . . . ?
C53 C52 C55 F10 145.7(9) . . . . ?
C51 C52 C55 F12' 23(2) . . . . ?
C53 C52 C55 F12' -156(2) . . . . ?
C51 C52 C55 F10' 127.4(16) . . . . ?
C53 C52 C55 F10' -51.5(17) . . . . ?
C48 B C56 C61 22.1(4) . . . . ?
C40 B C56 C61 -99.0(4) . . . . ?
C64 B C56 C61 138.8(3) . . . . ?
C48 B C56 C57 -162.4(3) . . . . ?
C40 B C56 C57 76.4(4) . . . . ?
C64 B C56 C57 -45.7(4) . . . . ?
C61 C56 C57 C58 -2.6(5) . . . . ?
B C56 C57 C58 -178.4(3) . . . . ?
C56 C57 C58 C59 1.6(6) . . . . ?
C56 C57 C58 C62 -177.8(4) . . . . ?
C57 C58 C59 C60 0.1(6) . . . . ?
C62 C58 C59 C60 179.6(5) . . . . ?
C58 C59 C60 C61 -0.6(6) . . . . ?
C58 C59 C60 C63 179.5(5) . . . . ?
C59 C60 C61 C56 -0.5(6) . . . . ?
C63 C60 C61 C56 179.3(5) . . . . ?
C57 C56 C61 C60 2.1(5) . . . . ?
B C56 C61 C60 177.8(3) . . . . ?
C57 C58 C62 F14' -55(3) . . . . ?
C59 C58 C62 F14' 126(3) . . . . ?
C57 C58 C62 F13' 165(3) . . . . ?
C59 C58 C62 F13' -15(3) . . . . ?
C57 C58 C62 F14 125.2(11) . . . . ?
C59 C58 C62 F14 -54.2(12) . . . . ?
C57 C58 C62 F13 -7.3(14) . . . . ?
C59 C58 C62 F13 173.2(12) . . . . ?
C57 C58 C62 F15 -119.3(8) . . . . ?
C59 C58 C62 F15 61.3(10) . . . . ?
C57 C58 C62 F15' 57.3(18) . . . . ?
C59 C58 C62 F15' -122.2(18) . . . . ?
C59 C60 C63 F18' -84(5) . . . . ?
C61 C60 C63 F18' 96(5) . . . . ?
C59 C60 C63 F17' 81(3) . . . . ?
C61 C60 C63 F17' -98(3) . . . . ?
C59 C60 C63 F18 28.5(14) . . . . ?
C61 C60 C63 F18 -151.4(11) . . . . ?
C59 C60 C63 F16 148.6(6) . . . . ?
C61 C60 C63 F16 -31.3(9) . . . . ?
C59 C60 C63 F17 -106.0(6) . . . . ?
C61 C60 C63 F17 74.1(6) . . . . ?
C59 C60 C63 F16' -24.5(17) . . . . ?
C61 C60 C63 F16' 155.7(14) . . . . ?
C48 B C64 C69 98.0(4) . . . . ?
C40 B C64 C69 -139.0(3) . . . . ?
C56 B C64 C69 -22.1(5) . . . . ?
C48 B C64 C65 -78.4(4) . . . . ?
C40 B C64 C65 44.5(4) . . . . ?
C56 B C64 C65 161.4(3) . . . . ?
C69 C64 C65 C66 2.2(5) . . . . ?
B C64 C65 C66 178.9(3) . . . . ?
C64 C65 C66 C67 -1.0(6) . . . . ?
C64 C65 C66 C70 176.9(4) . . . . ?
C65 C66 C67 C68 -1.0(6) . . . . ?
C70 C66 C67 C68 -178.9(4) . . . . ?
C66 C67 C68 C69 1.5(6) . . . . ?
C66 C67 C68 C71 179.5(4) . . . . ?
C67 C68 C69 C64 -0.2(6) . . . . ?
C71 C68 C69 C64 -178.2(3) . . . . ?
C65 C64 C69 C68 -1.6(5) . . . . ?
B C64 C69 C68 -178.3(3) . . . . ?
C65 C66 C70 F20 8.5(7) . . . . ?
C67 C66 C70 F20 -173.6(5) . . . . ?
C65 C66 C70 F21 -119.4(5) . . . . ?
C67 C66 C70 F21 58.5(6) . . . . ?
C65 C66 C70 F19 128.4(5) . . . . ?
C67 C66 C70 F19 -53.7(6) . . . . ?
C67 C68 C71 F22 124.2(8) . . . . ?
C69 C68 C71 F22 -57.8(8) . . . . ?
C67 C68 C71 F24 -104.9(6) . . . . ?
C69 C68 C71 F24 73.2(7) . . . . ?
C67 C68 C71 F23 -3.5(7) . . . . ?
C69 C68 C71 F23 174.6(5) . . . . ?
C67 C68 C71 F23' 25.9(13) . . . . ?
C69 C68 C71 F23' -156.1(12) . . . . ?
C67 C68 C71 F22' 118.4(9) . . . . ?
C69 C68 C71 F22' -63.6(10) . . . . ?
C67 C68 C71 F24' -143.9(11) . . . . ?
C69 C68 C71 F24' 34.2(12) . . . . ?
F17' C63 F16' F18' 117(3) . . . . ?
F18 C63 F16' F18' 118(2) . . . . ?
F16 C63 F16' F18' 66(4) . . . . ?
F17 C63 F16' F18' -18(2) . . . . ?
C60 C63 F16' F18' -126(2) . . . . ?
F18 C63 F17' F18' -62(5) . . . . ?
F16 C63 F17' F18' 90(4) . . . . ?
F17 C63 F17' F18' 24(5) . . . . ?
C60 C63 F17' F18' -167(4) . . . . ?
F16' C63 F17' F18' -60(4) . . . . ?
F17' C63 F18' F16' -85(4) . . . . ?
F18 C63 F18' F16' -44.4(16) . . . . ?
F16 C63 F18' F16' -148.8(19) . . . . ?
F17 C63 F18' F16' 135(8) . . . . ?
C60 C63 F18' F16' 80(3) . . . . ?
F18 C63 F18' F17' 40(3) . . . . ?
F16 C63 F18' F17' -64(3) . . . . ?
F17 C63 F18' F17' -140(6) . . . . ?
C60 C63 F18' F17' 165(5) . . . . ?
F16' C63 F18' F17' 85(4) . . . . ?
C63 F16' F18' F17' -33.9(12) . . . . ?
C63 F17' F18' F16' 91(4) . . . . ?
C3 C2 N1 C5 -4.2(4) . . . . ?
C1 C2 N1 C5 171.0(3) . . . . ?
C3 C2 N1 Pd 173.9(2) . . . . ?
C1 C2 N1 Pd -10.9(5) . . . . ?
C6 C5 N1 C2 -166.7(3) . . . . ?
C4 C5 N1 C2 4.7(4) . . . . ?
C6 C5 N1 Pd 15.1(5) . . . . ?
C4 C5 N1 Pd -173.5(2) . . . . ?
C6 C7 N2 C10 -172.4(3) . . . . ?
C8 C7 N2 C10 2.4(4) . . . . ?
C6 C7 N2 Pd -13.0(5) . . . . ?
C8 C7 N2 Pd 161.7(2) . . . . ?
C11 C10 N2 C7 173.4(3) . . . . ?
C9 C10 N2 C7 -2.2(4) . . . . ?
C11 C10 N2 Pd 14.0(5) . . . . ?
C9 C10 N2 Pd -161.6(2) . . . . ?
C14 C15 N3 C12 4.3(4) . . . . ?
C16 C15 N3 C12 -169.5(4) . . . . ?
C14 C15 N3 Pd -173.5(2) . . . . ?
C16 C15 N3 Pd 12.7(6) . . . . ?
C11 C12 N3 C15 169.4(4) . . . . ?
C13 C12 N3 C15 -4.1(4) . . . . ?
C11 C12 N3 Pd -12.7(5) . . . . ?
C13 C12 N3 Pd 173.9(2) . . . . ?
C2 N1 Pd N3 71.2(7) . . . . ?
C5 N1 Pd N3 -111.0(6) . . . . ?
C2 N1 Pd N2 162.4(3) . . . . ?
C5 N1 Pd N2 -19.8(3) . . . . ?
C2 N1 Pd P -56.0(3) . . . . ?
C5 N1 Pd P 121.8(3) . . . . ?
C15 N3 Pd N1 -74.6(7) . . . . ?
C12 N3 Pd N1 107.9(6) . . . . ?
C15 N3 Pd N2 -165.8(3) . . . . ?
C12 N3 Pd N2 16.7(3) . . . . ?
C15 N3 Pd P 52.5(3) . . . . ?
C12 N3 Pd P -125.0(3) . . . . ?
C7 N2 Pd N1 19.0(3) . . . . ?
C10 N2 Pd N1 174.6(3) . . . . ?
C7 N2 Pd N3 -173.1(3) . . . . ?
C10 N2 Pd N3 -17.4(3) . . . . ?
C7 N2 Pd P -76.3(3) . . . . ?
C10 N2 Pd P 79.4(3) . . . . ?
C29 P Pd N1 -145.8(2) . . . . ?
C31 P Pd N1 -36.47(19) . . . . ?
C30 P Pd N1 88.9(3) . . . . ?
C29 P Pd N3 43.8(2) . . . . ?
C31 P Pd N3 153.17(18) . . . . ?
C30 P Pd N3 -81.5(3) . . . . ?
C29 P Pd N2 -51.8(3) . . . . ?
C31 P Pd N2 57.6(2) . . . . ?
C30 P Pd N2 -177.1(3) . . . . ?
